data_4350616
loop_
_publ_author_name
'Coe, Benjamin J.'
'Harries, Josephine L.'
'Harris, James A.'
'Brunschwig, Bruce S.'
'Horton, Peter N.'
'Hursthouse, Michael B.'

_publ_section_title
;
 Extended dipolar nonlinear optical chromophores based on
 trans-bis[1,2-phenylenebis(dimethylarsine)]chlororuthenium(II) centers.
;
_journal_issue 26
_journal_name_full 'Inorganic chemistry'
_journal_page_first 11019
_journal_page_last 11029
_journal_paper_doi 10.1021/ic061659u
_journal_volume 45
_journal_year 2006
_chemical_formula_sum 'C41 H51 As4 Cl F12 N2 P2 Ru'
_chemical_formula_weight 1297.98
_space_group_IT_number 14
_space_group_name_Hall '-P 2yn'
_space_group_name_H-M_alt 'P 1 21/n 1'
_symmetry_cell_setting monoclinic
_symmetry_space_group_name_H-M 'P 1 21/n 1'
_atom_sites_solution_hydrogens geom
_atom_sites_solution_primary direct
_atom_sites_solution_secondary difmap
_audit_creation_method SHELXL-97
_cell_angle_alpha 90.00
_cell_angle_beta 105.201(10)
_cell_angle_gamma 90.00
_cell_formula_units_Z 4
_cell_length_a 9.5973(12)
_cell_length_b 42.589(5)
_cell_length_c 15.082(2)
_cell_measurement_reflns_used 5386
_cell_measurement_temperature 120(2)
_cell_measurement_theta_max 27.485
_cell_measurement_theta_min 2.910
_cell_volume 5948.9(13)
_computing_cell_refinement 'DENZO (Otwinowski & Minor, 1997) & COLLECT (Hooft, R.W.W., 1998)'
_computing_data_collection 'COLLECT (Hooft, R.W.W., 1998)'
_computing_data_reduction 'DENZO (Otwinowski & Minor, 1997) & COLLECT (Hooft, R.W.W., 1998)'
_computing_molecular_graphics 'ORTEP3 for Windows (Farrugia, 1997)'
_computing_publication_material 'WinGX (Farrugia, 1999)'
_computing_structure_refinement 'SHELXL-97 (Sheldrick, 1997b)'
_computing_structure_solution 'SHELXS-97 (Sheldrick, 1997a)'
_diffrn_ambient_temperature 120(2)
_diffrn_detector_area_resol_mean 9.091
_diffrn_measured_fraction_theta_full 0.677
_diffrn_measured_fraction_theta_max 0.677
_diffrn_measurement_device_type 'Bruker-Nonius 95mm CCD camera on \k-goniostat'
_diffrn_measurement_method '\f & \w scans'
_diffrn_radiation_monochromator '10cm confocal mirrors'
_diffrn_radiation_source 'Bruker-Nonius FR591 rotating anode'
_diffrn_radiation_type MoK\a
_diffrn_radiation_wavelength 0.71073
_diffrn_reflns_av_R_equivalents 0.0603
_diffrn_reflns_av_sigmaI/netI 0.0902
_diffrn_reflns_limit_h_max 9
_diffrn_reflns_limit_h_min -11
_diffrn_reflns_limit_k_max 50
_diffrn_reflns_limit_k_min -49
_diffrn_reflns_limit_l_max 15
_diffrn_reflns_limit_l_min -16
_diffrn_reflns_number 25450
_diffrn_reflns_theta_full 25.00
_diffrn_reflns_theta_max 25.00
_diffrn_reflns_theta_min 2.92
_exptl_absorpt_coefficient_mu 2.634
_exptl_absorpt_correction_T_max 0.8371
_exptl_absorpt_correction_T_min 0.4041
_exptl_absorpt_correction_type multi-scan
_exptl_absorpt_process_details 'SADABS V2.10 (Sheldrick, G.M., 2003)'
_exptl_crystal_colour 'Intense Red'
_exptl_crystal_density_diffrn 1.449
_exptl_crystal_density_method 'not measured'
_exptl_crystal_description Slab
_exptl_crystal_F_000 2568
_exptl_crystal_size_max 0.42
_exptl_crystal_size_mid 0.30
_exptl_crystal_size_min 0.07
_refine_diff_density_max 1.222
_refine_diff_density_min -1.231
_refine_diff_density_rms 0.216
_refine_ls_extinction_coef 0.0023(5)
_refine_ls_extinction_expression Fc^*^=kFc[1+0.001xFc^2^\l^3^/sin(2\q)]^-1/4^
_refine_ls_extinction_method SHELXL
_refine_ls_goodness_of_fit_ref 1.176
_refine_ls_hydrogen_treatment constr
_refine_ls_matrix_type full
_refine_ls_number_parameters 707
_refine_ls_number_reflns 7097
_refine_ls_number_restraints 1114
_refine_ls_restrained_S_all 1.115
_refine_ls_R_factor_all 0.1445
_refine_ls_R_factor_gt 0.0934
_refine_ls_shift/su_max 0.001
_refine_ls_shift/su_mean 0.000
_refine_ls_structure_factor_coef Fsqd
_refine_ls_weighting_details 'calc w=1/[\s^2^(Fo^2^)+(0.2000P)^2^+0.0000P] where P=(Fo^2^+2Fc^2^)/3'
_refine_ls_weighting_scheme calc
_refine_ls_wR_factor_gt 0.2757
_refine_ls_wR_factor_ref 0.3231
_reflns_number_gt 4435
_reflns_number_total 7097
_reflns_threshold_expression >2sigma(I)
_cod_data_source_file ic061659usi20060901_114537.cif
_cod_data_source_block 2
_cod_original_cell_volume 5948.7(13)
_cod_original_sg_symbol_H-M P2(1)/n
_cod_database_code 4350616

loop_
_symmetry_equiv_pos_as_xyz
'x, y, z'
'-x+1/2, y+1/2, -z+1/2'
'-x, -y, -z'
'x-1/2, -y-1/2, z-1/2'

loop_
_atom_site_label
_atom_site_type_symbol
_atom_site_fract_x
_atom_site_fract_y
_atom_site_fract_z
_atom_site_U_iso_or_equiv
_atom_site_adp_type
_atom_site_occupancy
_atom_site_symmetry_multiplicity
_atom_site_calc_flag
_atom_site_refinement_flags
_atom_site_disorder_assembly
_atom_site_disorder_group
Cl1 Cl 0.4711(4) 0.73181(7) 0.5174(3) 0.0737(13) Uani 1 1 d U . .
Ru1 Ru 0.66294(11) 0.69278(2) 0.56328(8) 0.0572(6) Uani 1 1 d U . .
C1 C 0.6134(15) 0.6913(4) 0.3203(11) 0.079(3) Uani 1 1 d U . .
C2 C 0.7206(16) 0.7142(3) 0.3493(11) 0.070(3) Uani 1 1 d U . .
C3 C 0.7766(17) 0.7298(4) 0.2831(11) 0.073(4) Uani 1 1 d U . .
H3 H 0.8486 0.7456 0.3011 0.087 Uiso 1 1 calc R . .
C4 C 0.7234(17) 0.7215(4) 0.1905(11) 0.076(4) Uani 1 1 d U . .
H4 H 0.7668 0.7305 0.1466 0.091 Uiso 1 1 calc R . .
C5 C 0.6105(19) 0.7007(5) 0.1606(14) 0.102(5) Uani 1 1 d U . .
H5 H 0.5680 0.6974 0.0969 0.122 Uiso 1 1 calc R . .
C6 C 0.5609(18) 0.6847(5) 0.2275(13) 0.096(5) Uani 1 1 d U . .
H6 H 0.4892 0.6690 0.2087 0.115 Uiso 1 1 calc R . .
C7 C 0.3417(15) 0.6685(3) 0.3719(11) 0.081(5) Uani 1 1 d U . .
H7A H 0.3024 0.6876 0.3921 0.122 Uiso 1 1 calc R . .
H7B H 0.3035 0.6501 0.3966 0.122 Uiso 1 1 calc R . .
H7C H 0.3138 0.6676 0.3046 0.122 Uiso 1 1 calc R . .
C8 C 0.590(2) 0.6247(3) 0.3898(13) 0.131(8) Uani 1 1 d U . .
H8A H 0.5224 0.6109 0.4097 0.197 Uiso 1 1 calc R . .
H8B H 0.6893 0.6192 0.4231 0.197 Uiso 1 1 calc R . .
H8C H 0.5782 0.6221 0.3237 0.197 Uiso 1 1 calc R . .
C9 C 0.7774(14) 0.7695(3) 0.4826(10) 0.057(4) Uani 1 1 d U . .
H9A H 0.8143 0.7769 0.5459 0.086 Uiso 1 1 calc R . .
H9B H 0.6756 0.7754 0.4596 0.086 Uiso 1 1 calc R . .
H9C H 0.8332 0.7791 0.4437 0.086 Uiso 1 1 calc R . .
C10 C 1.0020(14) 0.7190(4) 0.5002(13) 0.088(5) Uani 1 1 d U . .
H10A H 1.0227 0.6985 0.4767 0.133 Uiso 1 1 calc R . .
H10B H 1.0485 0.7202 0.5662 0.133 Uiso 1 1 calc R . .
H10C H 1.0394 0.7357 0.4682 0.133 Uiso 1 1 calc R . .
As1 As 0.55134(17) 0.66893(3) 0.41616(12) 0.0743(7) Uani 1 1 d U . .
As2 As 0.79584(15) 0.72389(3) 0.47947(11) 0.0572(6) Uani 1 1 d U . .
C11 C 0.5834(15) 0.6754(3) 0.7741(11) 0.064(3) Uani 1 1 d U . .
C12 C 0.6844(16) 0.6985(4) 0.7999(12) 0.077(4) Uani 1 1 d U . .
C13 C 0.7467(18) 0.7048(4) 0.8953(12) 0.076(4) Uani 1 1 d U . .
H13 H 0.8217 0.7197 0.9153 0.091 Uiso 1 1 calc R . .
C14 C 0.693(2) 0.6881(4) 0.9557(14) 0.096(5) Uani 1 1 d U . .
H14 H 0.7333 0.6913 1.0197 0.115 Uiso 1 1 calc R . .
C15 C 0.5891(18) 0.6681(4) 0.9294(14) 0.086(5) Uani 1 1 d U . .
H15 H 0.5515 0.6579 0.9743 0.103 Uiso 1 1 calc R . .
C16 C 0.5323(17) 0.6612(4) 0.8394(13) 0.077(4) Uani 1 1 d U . .
H16 H 0.4564 0.6463 0.8221 0.092 Uiso 1 1 calc R . .
C17 C 0.3053(14) 0.6751(4) 0.6206(14) 0.112(7) Uani 1 1 d U . .
H17A H 0.2628 0.6766 0.5542 0.168 Uiso 1 1 calc R . .
H17B H 0.2931 0.6952 0.6496 0.168 Uiso 1 1 calc R . .
H17C H 0.2569 0.6584 0.6460 0.168 Uiso 1 1 calc R . .
C18 C 0.5194(16) 0.6186(3) 0.6489(10) 0.069(4) Uani 1 1 d U . .
H18A H 0.4742 0.6112 0.6962 0.104 Uiso 1 1 calc R . .
H18B H 0.6197 0.6113 0.6633 0.104 Uiso 1 1 calc R . .
H18C H 0.4663 0.6103 0.5889 0.104 Uiso 1 1 calc R . .
C19 C 0.6916(16) 0.7633(3) 0.7236(13) 0.091(5) Uani 1 1 d U . .
H19A H 0.7295 0.7693 0.7881 0.137 Uiso 1 1 calc R . .
H19B H 0.5859 0.7643 0.7069 0.137 Uiso 1 1 calc R . .
H19C H 0.7289 0.7777 0.6846 0.137 Uiso 1 1 calc R . .
C20 C 0.9530(13) 0.7251(3) 0.7633(9) 0.057(4) Uani 1 1 d U . .
H20A H 1.0004 0.7349 0.7200 0.086 Uiso 1 1 calc R . .
H20B H 0.9956 0.7044 0.7812 0.086 Uiso 1 1 calc R . .
H20C H 0.9666 0.7384 0.8179 0.086 Uiso 1 1 calc R . .
As11 As 0.51550(14) 0.66521(3) 0.64526(12) 0.0647(6) Uani 1 1 d U . .
As12 As 0.75206(15) 0.72064(3) 0.70616(11) 0.0611(6) Uani 1 1 d U . .
C21 C 0.8850(13) 0.6481(3) 0.6883(10) 0.056(3) Uani 1 1 d U . .
H21 H 0.8469 0.6572 0.7344 0.067 Uiso 1 1 calc R . .
C22 C 0.9914(13) 0.6258(3) 0.7166(10) 0.054(3) Uani 1 1 d U . .
H22 H 1.0217 0.6191 0.7787 0.064 Uiso 1 1 calc R . .
C23 C 1.0534(15) 0.6134(3) 0.6491(11) 0.061(4) Uani 1 1 d U . .
C24 C 1.0012(14) 0.6237(3) 0.5625(10) 0.059(3) Uani 1 1 d U . .
H24 H 1.0412 0.6158 0.5157 0.071 Uiso 1 1 calc R . .
C25 C 0.8927(14) 0.6452(3) 0.5401(10) 0.063(4) Uani 1 1 d U . .
H25 H 0.8593 0.6515 0.4777 0.076 Uiso 1 1 calc R . .
C26 C 1.1734(14) 0.5895(3) 0.6760(12) 0.067(4) Uani 1 1 d U . .
H26 H 1.2008 0.5789 0.6278 0.080 Uiso 1 1 calc R . .
C27 C 1.2403(14) 0.5826(3) 0.7576(12) 0.071(4) Uani 1 1 d U . .
H27 H 1.2096 0.5935 0.8041 0.085 Uiso 1 1 calc R . .
C28 C 1.3595(15) 0.5600(3) 0.7911(11) 0.074(4) Uani 1 1 d DU . .
C29 C 1.4144(13) 0.5558(4) 0.8866(11) 0.080(4) Uani 1 1 d DU . .
H29 H 1.3760 0.5672 0.9290 0.096 Uiso 1 1 calc R . .
C30 C 1.5270(15) 0.5345(4) 0.9168(11) 0.088(4) Uani 1 1 d DU . .
H30 H 1.5609 0.5309 0.9810 0.106 Uiso 1 1 calc R . .
C31 C 1.5922(16) 0.5184(3) 0.8598(14) 0.094(5) Uani 1 1 d DU . .
C32 C 1.5368(14) 0.5237(3) 0.7700(12) 0.089(4) Uani 1 1 d DU . .
H32 H 1.5773 0.5126 0.7281 0.107 Uiso 1 1 calc R . .
C33 C 1.4259(15) 0.5440(3) 0.7343(11) 0.078(4) Uani 1 1 d DU . .
H33 H 1.3946 0.5471 0.6697 0.094 Uiso 1 1 calc R . .
C34 C 1.7135(16) 0.4970(3) 0.8840(14) 0.110(6) Uani 1 1 d DU . .
H34 H 1.7496 0.4888 0.8358 0.132 Uiso 1 1 calc R . .
C35 C 1.7735(18) 0.4886(4) 0.9645(14) 0.123(6) Uani 1 1 d DU . .
H35 H 1.7361 0.4967 1.0124 0.148 Uiso 1 1 calc R . .
C36 C 1.9044(18) 0.4662(4) 0.9916(16) 0.093(5) Uani 1 1 d U . .
C37 C 1.9420(16) 0.4619(3) 1.0820(14) 0.084(4) Uani 1 1 d U . .
H37 H 1.8929 0.4715 1.1220 0.101 Uiso 1 1 calc R . .
C38 C 2.0616(16) 0.4419(3) 1.1128(13) 0.075(4) Uani 1 1 d U . .
H38 H 2.1002 0.4397 1.1772 0.090 Uiso 1 1 calc R . .
C39 C 2.0875(17) 0.4302(3) 0.9677(13) 0.081(4) Uani 1 1 d U . .
H39 H 2.1391 0.4198 0.9305 0.097 Uiso 1 1 calc R . .
C40 C 1.9687(16) 0.4507(3) 0.9295(13) 0.084(4) Uani 1 1 d U . .
H40 H 1.9346 0.4538 0.8650 0.101 Uiso 1 1 calc R . .
C41 C 2.2445(18) 0.4048(4) 1.1069(14) 0.111(6) Uani 1 1 d U . .
H41A H 2.3030 0.4147 1.1629 0.167 Uiso 1 1 calc R . .
H41B H 2.3050 0.4005 1.0650 0.167 Uiso 1 1 calc R . .
H41C H 2.2047 0.3850 1.1227 0.167 Uiso 1 1 calc R . .
N21 N 0.8298(11) 0.6582(2) 0.6018(8) 0.058(3) Uani 1 1 d U . .
N22 N 2.1217(13) 0.4266(3) 1.0603(11) 0.081(4) Uani 1 1 d U . .
F201 F 0.8419(17) 0.8534(7) 0.5342(19) 0.137(9) Uani 0.493(18) 1 d PDU A 1
F202 F 0.715(3) 0.8781(6) 0.6092(14) 0.139(9) Uani 0.493(18) 1 d PDU A 1
F203 F 0.678(3) 0.8898(4) 0.4607(17) 0.120(8) Uani 0.493(18) 1 d PDU A 1
F204 F 0.643(3) 0.8392(6) 0.4254(16) 0.157(10) Uani 0.493(18) 1 d PDU A 1
F205 F 0.671(3) 0.8276(4) 0.5732(18) 0.126(8) Uani 0.493(18) 1 d PDU A 1
F206 F 0.5125(16) 0.8630(5) 0.513(2) 0.147(9) Uani 0.493(18) 1 d PDU A 1
P201 P 0.6758(14) 0.8587(3) 0.5175(11) 0.097(5) Uani 0.493(18) 1 d PDU A 1
F101 F 0.814(2) 0.8406(4) 0.5575(15) 0.097(7) Uani 0.507(18) 1 d PDU A 2
F102 F 0.675(3) 0.8790(6) 0.5752(16) 0.134(9) Uani 0.507(18) 1 d PDU A 2
F103 F 0.805(3) 0.8836(5) 0.4719(18) 0.168(9) Uani 0.507(18) 1 d PDU A 2
F104 F 0.706(2) 0.8395(5) 0.4037(13) 0.092(6) Uani 0.507(18) 1 d PDU A 2
F105 F 0.584(2) 0.8336(6) 0.5103(19) 0.132(8) Uani 0.507(18) 1 d PDU A 2
F106 F 0.561(3) 0.8780(6) 0.4304(17) 0.175(11) Uani 0.507(18) 1 d PDU A 2
P101 P 0.6910(15) 0.8590(3) 0.4905(11) 0.096(5) Uani 0.507(18) 1 d PDU A 2
F211 F 0.267(4) 0.5215(5) 0.383(2) 0.203(12) Uani 0.449(17) 1 d PDU B 1
F212 F 0.354(3) 0.5658(8) 0.348(2) 0.166(10) Uani 0.449(17) 1 d PDU B 1
F213 F 0.114(3) 0.5596(9) 0.3133(16) 0.171(11) Uani 0.449(17) 1 d PDU B 1
F214 F 0.129(3) 0.5482(9) 0.460(2) 0.183(12) Uani 0.449(17) 1 d PDU B 1
F215 F 0.369(3) 0.5537(7) 0.4936(16) 0.163(11) Uani 0.449(17) 1 d PDU B 1
F216 F 0.232(4) 0.5921(5) 0.426(2) 0.170(12) Uani 0.449(17) 1 d PDU B 1
P211 P 0.242(2) 0.5565(4) 0.4036(11) 0.126(6) Uani 0.449(17) 1 d PDU B 1
F111 F 0.187(3) 0.5318(5) 0.3264(17) 0.161(9) Uani 0.551(17) 1 d PDU B 2
F112 F 0.3969(18) 0.5536(7) 0.396(2) 0.193(10) Uani 0.551(17) 1 d PDU B 2
F113 F 0.230(3) 0.5830(5) 0.3046(13) 0.186(10) Uani 0.551(17) 1 d PDU B 2
F114 F 0.0697(16) 0.5697(5) 0.385(2) 0.155(9) Uani 0.551(17) 1 d PDU B 2
F115 F 0.241(3) 0.5391(6) 0.4748(15) 0.169(9) Uani 0.551(17) 1 d PDU B 2
F116 F 0.285(3) 0.5889(5) 0.4576(16) 0.167(9) Uani 0.551(17) 1 d PDU B 2
P111 P 0.2335(13) 0.5609(3) 0.3896(9) 0.109(5) Uani 0.551(17) 1 d PDU B 2

loop_
_atom_site_aniso_label
_atom_site_aniso_U_11
_atom_site_aniso_U_22
_atom_site_aniso_U_33
_atom_site_aniso_U_23
_atom_site_aniso_U_13
_atom_site_aniso_U_12
Cl1 0.046(2) 0.0419(16) 0.116(3) 0.0124(19) -0.009(2) 0.0019(15)
Ru1 0.0396(8) 0.0327(6) 0.0829(11) 0.0028(6) -0.0129(6) 0.0008(5)
C1 0.039(8) 0.094(9) 0.086(6) -0.010(7) -0.014(6) 0.015(6)
C2 0.073(9) 0.058(7) 0.067(6) 0.002(6) -0.002(6) 0.017(6)
C3 0.076(10) 0.070(9) 0.064(6) 0.002(7) 0.005(7) 0.028(6)
C4 0.075(11) 0.089(10) 0.061(7) -0.020(8) 0.012(8) 0.047(7)
C5 0.077(12) 0.124(14) 0.085(9) -0.019(10) -0.014(9) 0.038(8)
C6 0.061(10) 0.109(12) 0.088(7) -0.005(9) -0.033(8) 0.026(8)
C7 0.064(7) 0.063(8) 0.093(12) 0.005(9) -0.021(7) -0.021(6)
C8 0.140(15) 0.055(7) 0.141(16) -0.043(7) -0.065(13) 0.029(9)
C9 0.046(8) 0.047(5) 0.079(11) -0.005(6) 0.016(8) -0.024(5)
C10 0.045(6) 0.072(9) 0.138(14) 0.020(11) 0.006(7) 0.002(7)
As1 0.0596(11) 0.0411(8) 0.0962(14) -0.0032(8) -0.0257(9) -0.0025(7)
As2 0.0445(10) 0.0416(7) 0.0726(12) -0.0006(7) -0.0074(8) 0.0027(6)
C11 0.054(8) 0.033(6) 0.106(6) 0.004(6) 0.022(6) -0.004(5)
C12 0.063(9) 0.065(8) 0.106(6) -0.008(7) 0.027(8) -0.017(6)
C13 0.080(11) 0.063(9) 0.099(7) -0.015(8) 0.048(9) -0.028(7)
C14 0.118(13) 0.086(11) 0.107(9) -0.042(9) 0.072(10) -0.047(9)
C15 0.070(11) 0.093(11) 0.122(8) -0.007(11) 0.073(10) -0.038(8)
C16 0.055(10) 0.064(9) 0.119(8) 0.001(9) 0.037(9) -0.012(7)
C17 0.028(6) 0.068(9) 0.217(19) 0.053(12) -0.008(7) -0.005(6)
C18 0.087(11) 0.040(5) 0.067(10) 0.021(6) -0.006(8) -0.003(6)
C19 0.083(10) 0.036(6) 0.168(17) -0.031(7) 0.056(11) 0.004(7)
C20 0.052(6) 0.057(8) 0.055(9) -0.004(7) 0.002(6) -0.012(6)
As11 0.0339(9) 0.0369(7) 0.1086(15) 0.0098(8) -0.0075(8) -0.0037(6)
As12 0.0466(10) 0.0412(7) 0.0877(13) -0.0056(8) 0.0035(8) -0.0102(6)
C21 0.031(7) 0.054(7) 0.073(8) 0.016(7) -0.002(6) -0.002(5)
C22 0.033(7) 0.048(7) 0.071(9) 0.020(6) -0.003(6) -0.008(5)
C23 0.047(8) 0.047(7) 0.087(9) 0.024(7) 0.013(7) 0.000(5)
C24 0.051(8) 0.037(6) 0.079(8) 0.014(6) -0.002(7) -0.001(5)
C25 0.058(9) 0.043(7) 0.069(8) -0.013(6) -0.018(6) 0.004(5)
C26 0.034(8) 0.038(6) 0.120(11) 0.021(7) 0.005(7) 0.000(5)
C27 0.034(8) 0.067(8) 0.110(11) 0.022(8) 0.017(7) 0.006(6)
C28 0.051(9) 0.035(6) 0.122(10) 0.008(7) -0.002(7) 0.006(5)
C29 0.022(8) 0.086(9) 0.126(9) 0.026(9) 0.011(7) -0.003(6)
C30 0.034(9) 0.083(10) 0.135(11) 0.059(9) 0.000(8) -0.004(6)
C31 0.036(9) 0.050(8) 0.180(13) 0.030(9) 0.002(8) -0.009(5)
C32 0.030(9) 0.062(8) 0.168(11) 0.006(9) 0.014(8) -0.003(6)
C33 0.046(9) 0.051(8) 0.136(10) 0.017(8) 0.021(8) 0.002(6)
C34 0.046(9) 0.054(8) 0.217(16) 0.057(10) 0.011(9) -0.006(6)
C35 0.067(11) 0.063(9) 0.217(16) 0.042(11) -0.007(10) -0.001(7)
C36 0.053(9) 0.055(8) 0.164(13) 0.024(9) 0.014(9) -0.010(6)
C37 0.056(9) 0.041(7) 0.146(11) -0.003(9) 0.011(9) 0.000(6)
C38 0.053(9) 0.049(8) 0.130(11) 0.011(8) 0.035(8) -0.005(6)
C39 0.062(10) 0.055(8) 0.126(10) 0.006(9) 0.024(9) -0.011(6)
C40 0.055(9) 0.055(8) 0.126(11) 0.011(8) -0.007(8) -0.027(6)
C41 0.107(14) 0.061(10) 0.158(16) 0.026(11) 0.021(11) 0.035(9)
N21 0.043(6) 0.041(5) 0.073(7) 0.001(4) -0.014(5) 0.004(4)
N22 0.050(8) 0.066(8) 0.125(10) -0.001(8) 0.022(8) 0.006(6)
F201 0.104(9) 0.19(2) 0.113(19) 0.035(16) 0.026(11) 0.024(12)
F202 0.164(18) 0.117(15) 0.113(13) -0.030(12) -0.004(14) 0.025(16)
F203 0.126(19) 0.092(10) 0.143(17) 0.009(10) 0.037(16) 0.005(13)
F204 0.21(2) 0.102(14) 0.115(14) -0.020(12) -0.025(15) 0.035(19)
F205 0.16(2) 0.088(10) 0.16(2) 0.002(10) 0.090(17) 0.037(12)
F206 0.089(9) 0.090(14) 0.25(3) 0.009(16) 0.022(12) -0.014(10)
P201 0.107(8) 0.052(7) 0.122(11) -0.014(6) 0.016(8) 0.037(7)
F101 0.115(13) 0.074(11) 0.096(13) 0.022(10) 0.017(11) 0.010(10)
F102 0.17(2) 0.078(13) 0.141(15) -0.036(13) 0.008(14) 0.020(12)
F103 0.25(2) 0.074(14) 0.18(2) 0.023(11) 0.053(19) -0.050(14)
F104 0.076(14) 0.084(12) 0.101(11) 0.010(9) -0.001(9) 0.035(9)
F105 0.121(15) 0.114(14) 0.17(2) -0.046(14) 0.055(14) -0.034(12)
F106 0.210(18) 0.157(19) 0.139(17) -0.005(15) 0.015(16) 0.135(15)
P101 0.090(9) 0.073(8) 0.115(10) 0.002(7) 0.006(7) 0.009(6)
F211 0.30(3) 0.108(12) 0.22(3) -0.027(16) 0.09(2) -0.012(15)
F212 0.151(18) 0.21(2) 0.13(2) 0.041(19) 0.025(16) -0.02(2)
F213 0.159(17) 0.21(3) 0.129(15) -0.014(18) 0.009(14) -0.05(2)
F214 0.21(2) 0.20(3) 0.15(2) -0.01(2) 0.068(19) -0.04(2)
F215 0.19(2) 0.15(2) 0.127(16) 0.041(16) 0.012(14) 0.010(19)
F216 0.19(3) 0.104(11) 0.18(3) -0.007(14) -0.012(18) 0.003(13)
P211 0.152(14) 0.113(11) 0.109(13) -0.030(12) 0.029(8) -0.017(12)
F111 0.21(2) 0.104(13) 0.165(17) -0.043(13) 0.044(17) -0.018(14)
F112 0.134(11) 0.23(3) 0.22(3) 0.044(18) 0.051(14) -0.006(12)
F113 0.26(3) 0.151(17) 0.121(13) 0.042(12) 0.008(16) -0.037(19)
F114 0.123(10) 0.097(14) 0.22(2) -0.051(15) 0.003(12) -0.020(10)
F115 0.20(2) 0.165(18) 0.139(14) 0.050(12) 0.045(18) -0.010(18)
F116 0.177(17) 0.163(15) 0.131(16) -0.035(13) -0.013(17) -0.076(16)
P111 0.113(8) 0.094(8) 0.114(10) -0.001(6) 0.019(9) -0.053(7)

loop_
_atom_type_symbol
_atom_type_description
_atom_type_scat_dispersion_real
_atom_type_scat_dispersion_imag
_atom_type_scat_source
C C 0.0033 0.0016 'International Tables Vol C Tables 4.2.6.8 and 6.1.1.4'
H H 0.0000 0.0000 'International Tables Vol C Tables 4.2.6.8 and 6.1.1.4'
N N 0.0061 0.0033 'International Tables Vol C Tables 4.2.6.8 and 6.1.1.4'
F F 0.0171 0.0103 'International Tables Vol C Tables 4.2.6.8 and 6.1.1.4'
P P 0.1023 0.0942 'International Tables Vol C Tables 4.2.6.8 and 6.1.1.4'
Cl Cl 0.1484 0.1585 'International Tables Vol C Tables 4.2.6.8 and 6.1.1.4'
As As 0.0499 2.0058 'International Tables Vol C Tables 4.2.6.8 and 6.1.1.4'
Ru Ru -1.2594 0.8363 'International Tables Vol C Tables 4.2.6.8 and 6.1.1.4'

loop_
_geom_angle_atom_site_label_1
_geom_angle_atom_site_label_2
_geom_angle_atom_site_label_3
_geom_angle
N21 Ru1 As12 91.8(3)
N21 Ru1 As2 93.4(3)
As12 Ru1 As2 94.91(6)
N21 Ru1 As11 91.3(3)
As12 Ru1 As11 84.25(7)
As2 Ru1 As11 175.20(6)
N21 Ru1 As1 94.6(3)
As12 Ru1 As1 173.61(6)
As2 Ru1 As1 85.28(7)
As11 Ru1 As1 95.02(6)
N21 Ru1 Cl1 179.2(3)
As12 Ru1 Cl1 89.02(11)
As2 Ru1 Cl1 86.60(11)
As11 Ru1 Cl1 88.66(11)
As1 Ru1 Cl1 84.62(11)
C6 C1 C2 119.8(17)
C6 C1 As1 123.4(14)
C2 C1 As1 116.8(12)
C1 C2 C3 119.4(14)
C1 C2 As2 120.6(13)
C3 C2 As2 120.0(12)
C4 C3 C2 118.4(16)
C4 C3 H3 120.8
C2 C3 H3 120.8
C5 C4 C3 122.6(18)
C5 C4 H4 118.7
C3 C4 H4 118.7
C4 C5 C6 117.5(18)
C4 C5 H5 121.2
C6 C5 H5 121.2
C1 C6 C5 121.8(19)
C1 C6 H6 119.1
C5 C6 H6 119.1
As1 C7 H7A 109.5
As1 C7 H7B 109.5
H7A C7 H7B 109.5
As1 C7 H7C 109.5
H7A C7 H7C 109.5
H7B C7 H7C 109.5
As1 C8 H8A 109.5
As1 C8 H8B 109.5
H8A C8 H8B 109.5
As1 C8 H8C 109.5
H8A C8 H8C 109.5
H8B C8 H8C 109.5
As2 C9 H9A 109.5
As2 C9 H9B 109.5
H9A C9 H9B 109.5
As2 C9 H9C 109.5
H9A C9 H9C 109.5
H9B C9 H9C 109.5
As2 C10 H10A 109.5
As2 C10 H10B 109.5
H10A C10 H10B 109.5
As2 C10 H10C 109.5
H10A C10 H10C 109.5
H10B C10 H10C 109.5
C7 As1 C1 103.8(6)
C7 As1 C8 98.9(7)
C1 As1 C8 101.9(8)
C7 As1 Ru1 119.2(5)
C1 As1 Ru1 109.1(5)
C8 As1 Ru1 121.4(5)
C10 As2 C2 103.5(7)
C10 As2 C9 101.5(6)
C2 As2 C9 102.9(6)
C10 As2 Ru1 121.0(5)
C2 As2 Ru1 107.7(5)
C9 As2 Ru1 118.0(4)
C16 C11 C12 118.8(15)
C16 C11 As11 122.8(11)
C12 C11 As11 118.4(13)
C11 C12 C13 120.0(15)
C11 C12 As12 119.3(13)
C13 C12 As12 120.6(11)
C14 C13 C12 116.4(15)
C14 C13 H13 121.8
C12 C13 H13 121.8
C15 C14 C13 122.4(19)
C15 C14 H14 118.8
C13 C14 H14 118.8
C14 C15 C16 121.6(18)
C14 C15 H15 119.2
C16 C15 H15 119.2
C11 C16 C15 120.3(15)
C11 C16 H16 119.8
C15 C16 H16 119.8
As11 C17 H17A 109.5
As11 C17 H17B 109.5
H17A C17 H17B 109.5
As11 C17 H17C 109.5
H17A C17 H17C 109.5
H17B C17 H17C 109.5
As11 C18 H18A 109.5
As11 C18 H18B 109.5
H18A C18 H18B 109.5
As11 C18 H18C 109.5
H18A C18 H18C 109.5
H18B C18 H18C 109.5
As12 C19 H19A 109.5
As12 C19 H19B 109.5
H19A C19 H19B 109.5
As12 C19 H19C 109.5
H19A C19 H19C 109.5
H19B C19 H19C 109.5
As12 C20 H20A 109.5
As12 C20 H20B 109.5
H20A C20 H20B 109.5
As12 C20 H20C 109.5
H20A C20 H20C 109.5
H20B C20 H20C 109.5
C11 As11 C18 101.4(5)
C11 As11 C17 101.4(7)
C18 As11 C17 103.1(6)
C11 As11 Ru1 108.5(4)
C18 As11 Ru1 119.4(5)
C17 As11 Ru1 120.1(5)
C20 As12 C19 98.5(6)
C20 As12 C12 102.2(6)
C19 As12 C12 100.7(7)
C20 As12 Ru1 122.2(4)
C19 As12 Ru1 122.1(6)
C12 As12 Ru1 107.6(5)
N21 C21 C22 126.4(15)
N21 C21 H21 116.8
C22 C21 H21 116.8
C21 C22 C23 117.0(13)
C21 C22 H22 121.5
C23 C22 H22 121.5
C24 C23 C22 117.3(14)
C24 C23 C26 122.9(15)
C22 C23 C26 119.7(13)
C23 C24 C25 121.8(16)
C23 C24 H24 119.1
C25 C24 H24 119.1
N21 C25 C24 123.6(14)
N21 C25 H25 118.2
C24 C25 H25 118.2
C27 C26 C23 125.1(16)
C27 C26 H26 117.5
C23 C26 H26 117.5
C26 C27 C28 129.3(16)
C26 C27 H27 115.3
C28 C27 H27 115.3
C33 C28 C29 117.7(12)
C33 C28 C27 123.6(14)
C29 C28 C27 118.6(14)
C30 C29 C28 117.7(12)
C30 C29 H29 121.1
C28 C29 H29 121.1
C31 C30 C29 124.4(13)
C31 C30 H30 117.8
C29 C30 H30 117.8
C32 C31 C30 115.0(14)
C32 C31 C34 116.2(18)
C30 C31 C34 128.8(18)
C31 C32 C33 124.6(14)
C31 C32 H32 117.7
C33 C32 H32 117.7
C32 C33 C28 120.5(13)
C32 C33 H33 119.8
C28 C33 H33 119.8
C35 C34 C31 123.9(19)
C35 C34 H34 118.1
C31 C34 H34 118.1
C34 C35 C36 125(2)
C34 C35 H35 117.7
C36 C35 H35 117.7
C37 C36 C40 124.7(17)
C37 C36 C35 109.8(19)
C40 C36 C35 125.4(19)
C36 C37 C38 113.5(19)
C36 C37 H37 123.2
C38 C37 H37 123.2
N22 C38 C37 124.6(19)
N22 C38 H38 117.7
C37 C38 H38 117.7
N22 C39 C40 115.8(17)
N22 C39 H39 122.1
C40 C39 H39 122.1
C36 C40 C39 117.3(17)
C36 C40 H40 121.4
C39 C40 H40 121.4
N22 C41 H41A 109.5
N22 C41 H41B 109.5
H41A C41 H41B 109.5
N22 C41 H41C 109.5
H41A C41 H41C 109.5
H41B C41 H41C 109.5
C21 N21 C25 113.8(12)
C21 N21 Ru1 124.1(10)
C25 N21 Ru1 122.0(9)
C38 N22 C39 123.7(16)
C38 N22 C41 116.6(16)
C39 N22 C41 119.6(15)
F206 P201 F201 173.0(15)
F206 P201 F202 88.9(11)
F201 P201 F202 86.2(12)
F206 P201 F203 92.0(11)
F201 P201 F203 93.0(12)
F202 P201 F203 90.2(11)
F206 P201 F205 87.1(11)
F201 P201 F205 87.9(11)
F202 P201 F205 90.4(12)
F203 P201 F205 178.9(14)
F206 P201 F204 93.4(12)
F201 P201 F204 91.5(12)
F202 P201 F204 177.7(13)
F203 P201 F204 89.6(12)
F205 P201 F204 89.8(11)
F101 P101 F106 175.0(16)
F101 P101 F105 87.4(12)
F106 P101 F105 90.3(13)
F101 P101 F102 87.9(11)
F106 P101 F102 87.6(12)
F105 P101 F102 90.7(13)
F101 P101 F104 93.2(11)
F106 P101 F104 91.3(11)
F105 P101 F104 90.2(10)
F102 P101 F104 178.7(12)
F101 P101 F103 90.3(12)
F106 P101 F103 92.0(13)
F105 P101 F103 177.5(14)
F102 P101 F103 90.2(12)
F104 P101 F103 89.0(12)
F211 P211 F216 174.9(18)
F211 P211 F215 88.5(14)
F216 P211 F215 87.9(12)
F211 P211 F212 88.7(13)
F216 P211 F212 87.7(13)
F215 P211 F212 89.9(14)
F211 P211 F213 92.0(13)
F216 P211 F213 91.6(13)
F215 P211 F213 179.5(16)
F212 P211 F213 90.1(13)
F211 P211 F214 93.1(14)
F216 P211 F214 90.5(13)
F215 P211 F214 90.2(12)
F212 P211 F214 178.2(15)
F213 P211 F214 89.8(15)
F111 P111 F116 176.9(16)
F111 P111 F115 88.6(12)
F116 P111 F115 88.7(12)
F111 P111 F112 90.1(12)
F116 P111 F112 88.6(12)
F115 P111 F112 90.4(14)
F111 P111 F113 92.0(12)
F116 P111 F113 90.7(12)
F115 P111 F113 178.7(15)
F112 P111 F113 88.5(12)
F111 P111 F114 92.3(11)
F116 P111 F114 89.1(11)
F115 P111 F114 90.3(12)
F112 P111 F114 177.5(13)
F113 P111 F114 90.8(14)

loop_
_geom_bond_atom_site_label_1
_geom_bond_atom_site_label_2
_geom_bond_distance
Cl1 Ru1 2.442(3)
Ru1 N21 2.142(10)
Ru1 As12 2.4117(18)
Ru1 As2 2.414(2)
Ru1 As11 2.414(2)
Ru1 As1 2.4197(19)
C1 C6 1.39(2)
C1 C2 1.40(2)
C1 As1 1.950(18)
C2 C3 1.42(2)
C2 As2 1.950(15)
C3 C4 1.401(19)
C3 H3 0.9500
C4 C5 1.38(2)
C4 H4 0.9500
C5 C6 1.40(2)
C5 H5 0.9500
C6 H6 0.9500
C7 As1 1.946(13)
C7 H7A 0.9800
C7 H7B 0.9800
C7 H7C 0.9800
C8 As1 1.981(14)
C8 H8A 0.9800
C8 H8B 0.9800
C8 H8C 0.9800
C9 As2 1.952(12)
C9 H9A 0.9800
C9 H9B 0.9800
C9 H9C 0.9800
C10 As2 1.931(14)
C10 H10A 0.9800
C10 H10B 0.9800
C10 H10C 0.9800
C11 C16 1.35(2)
C11 C12 1.364(18)
C11 As11 1.930(16)
C12 C13 1.43(2)
C12 As12 1.947(17)
C13 C14 1.36(2)
C13 H13 0.9500
C14 C15 1.29(2)
C14 H14 0.9500
C15 C16 1.36(2)
C15 H15 0.9500
C16 H16 0.9500
C17 As11 1.998(13)
C17 H17A 0.9800
C17 H17B 0.9800
C17 H17C 0.9800
C18 As11 1.986(11)
C18 H18A 0.9800
C18 H18B 0.9800
C18 H18C 0.9800
C19 As12 1.945(12)
C19 H19A 0.9800
C19 H19B 0.9800
C19 H19C 0.9800
C20 As12 1.905(12)
C20 H20A 0.9800
C20 H20B 0.9800
C20 H20C 0.9800
C21 N21 1.343(15)
C21 C22 1.376(16)
C21 H21 0.9500
C22 C23 1.408(19)
C22 H22 0.9500
C23 C24 1.344(18)
C23 C26 1.510(17)
C24 C25 1.361(16)
C24 H24 0.9500
C25 N21 1.352(16)
C25 H25 0.9500
C26 C27 1.266(18)
C26 H26 0.9500
C27 C28 1.479(17)
C27 H27 0.9500
C28 C33 1.375(17)
C28 C29 1.409(17)
C29 C30 1.393(18)
C29 H29 0.9500
C30 C31 1.372(18)
C30 H30 0.9500
C31 C32 1.340(18)
C31 C34 1.448(19)
C32 C33 1.367(18)
C32 H32 0.9500
C33 H33 0.9500
C34 C35 1.252(9)
C34 H34 0.9500
C35 C36 1.55(2)
C35 H35 0.9500
C36 C37 1.33(2)
C36 C40 1.41(2)
C37 C38 1.407(19)
C37 H37 0.9500
C38 N22 1.275(18)
C38 H38 0.9500
C39 N22 1.36(2)
C39 C40 1.43(2)
C39 H39 0.9500
C40 H40 0.9500
C41 N22 1.521(18)
C41 H41A 0.9800
C41 H41B 0.9800
C41 H41C 0.9800
F201 P201 1.563(9)
F202 P201 1.570(9)
F203 P201 1.579(9)
F204 P201 1.579(9)
F205 P201 1.579(9)
F206 P201 1.563(9)
F101 P101 1.549(12)
F102 P101 1.575(13)
F103 P101 1.594(13)
F104 P101 1.589(13)
F105 P101 1.573(13)
F106 P101 1.559(13)
F211 P211 1.551(13)
F212 P211 1.577(14)
F213 P211 1.581(13)
F214 P211 1.592(14)
F215 P211 1.574(14)
F216 P211 1.566(13)
F111 P111 1.556(12)
F112 P111 1.577(13)
F113 P111 1.585(13)
F114 P111 1.601(13)
F115 P111 1.570(13)
F116 P111 1.568(13)
